data_7133789
loop_
_publ_author_name
'Doleschal, Martin Ernst'
'Kostenko, Arseni'
'Liu, Jin Yu'
'Inoue, Shigeyoshi'

_publ_section_title
;
 Silicon-aryl cooperative activation of ammonia.
;
_journal_issue 89
_journal_name_full 'Chemical communications (Cambridge, England)'
_journal_page_first 13020
_journal_page_last 13023
_journal_paper_doi 10.1039/d4cc04617j
_journal_volume 60
_journal_year 2024
_chemical_compound_source 'see text'
_chemical_formula_moiety 'C54 H78 N3 P Si5, C5 H12'
_chemical_formula_sum 'C59 H90 N3 P Si5'
_chemical_formula_weight 1012.76
_chemical_properties_physical Air-sensitive,Moisture-sensitive
_space_group_IT_number 2
_space_group_name_Hall '-P 1'
_space_group_name_H-M_alt 'P -1'
_symmetry_cell_setting triclinic
_symmetry_Int_Tables_number 2
_symmetry_space_group_name_Hall '-P 1'
_symmetry_space_group_name_H-M 'P -1'
_atom_sites_solution_hydrogens mixed
_atom_sites_solution_primary iterative
_atom_sites_solution_secondary difmap
_audit_update_record
;
2024-08-14 deposited with the CCDC.	2024-10-01 downloaded from the CCDC.
;
_cell_angle_alpha 93.904(2)
_cell_angle_beta 102.733(2)
_cell_angle_gamma 96.997(2)
_cell_formula_units_Z 2
_cell_length_a 13.1621(7)
_cell_length_b 13.9425(8)
_cell_length_c 17.0349(10)
_cell_measurement_reflns_used 9737
_cell_measurement_temperature 100
_cell_measurement_theta_max 25.7107
_cell_measurement_theta_min 2.3810
_cell_volume 3011.9(3)
_computing_cell_refinement 'SAINT (Bruker, 2019)'
_computing_data_collection 'APEX 4 Control Software (Bruker, 2021)'
_computing_data_reduction 'SAINT (Bruker, 2019)'
_computing_molecular_graphics 'PLATON (Spek, 2011)'
_computing_publication_material 'PLATON (Spek, 2011), enCIFer (Allen, 2004)'
_computing_structure_refinement 'SHELXL (Sheldrick, 2018), SHELXLE (Huebschle, 2011)'
_computing_structure_solution 'SHELXT (Sheldrick, 2015)'
_diffrn_ambient_temperature 100
_diffrn_detector ' CMOS plate '
_diffrn_detector_area_resol_mean 16
_diffrn_measured_fraction_theta_full 0.984
_diffrn_measured_fraction_theta_max 0.977
_diffrn_measurement_device ' \k-geometry diffractometer '
_diffrn_measurement_device_type ' Bruker Photon CMOS '
_diffrn_measurement_method ' phi- and omega-rotation '
_diffrn_radiation_monochromator 'Helios optic'
_diffrn_radiation_probe x-ray
_diffrn_radiation_source 'TXS rotating anode'
_diffrn_radiation_type MoK\a
_diffrn_radiation_wavelength 0.71073
_diffrn_reflns_av_R_equivalents 0.0987
_diffrn_reflns_av_unetI/netI 0.0541
_diffrn_reflns_limit_h_max 16
_diffrn_reflns_limit_h_min -16
_diffrn_reflns_limit_k_max 17
_diffrn_reflns_limit_k_min -17
_diffrn_reflns_limit_l_max 20
_diffrn_reflns_limit_l_min -20
_diffrn_reflns_number 69338
_diffrn_reflns_reduction_process
;
;
_diffrn_reflns_theta_full 25.24
_diffrn_reflns_theta_max 25.74
_diffrn_reflns_theta_min 2.25
_exptl_absorpt_coefficient_mu 0.183
_exptl_absorpt_correction_T_max 0.7453
_exptl_absorpt_correction_T_min 0.6388
_exptl_absorpt_correction_type multi-scan
_exptl_absorpt_process_details 'SADABS 2016/2, Bruker, 2016'
_exptl_crystal_colour colorless
_exptl_crystal_density_diffrn 1.117
_exptl_crystal_density_method 'Not Measured'
_exptl_crystal_description fragment
_exptl_crystal_F_000 1100
_exptl_crystal_size_max 0.228
_exptl_crystal_size_mid 0.186
_exptl_crystal_size_min 0.176
_refine_diff_density_max 0.380
_refine_diff_density_min -0.252
_refine_diff_density_rms 0.050
_refine_ls_extinction_method none
_refine_ls_goodness_of_fit_ref 0.738
_refine_ls_hydrogen_treatment mixed
_refine_ls_matrix_type full
_refine_ls_number_parameters 638
_refine_ls_number_reflns 11227
_refine_ls_number_restraints 0
_refine_ls_restrained_S_all 0.738
_refine_ls_R_factor_all 0.0655
_refine_ls_R_factor_gt 0.0429
_refine_ls_shift/su_max 0.001
_refine_ls_shift/su_mean 0.000
_refine_ls_structure_factor_coef Fsqd
_refine_ls_weighting_details 'W=1/[\S^2^(FO^2^)+(0.0561P)^2^+7.2754P] WHERE P=(FO^2^+2FC^2^)/3'
_refine_ls_weighting_scheme calc
_refine_ls_wR_factor_gt 0.1021
_refine_ls_wR_factor_ref 0.1141
_reflns_number_gt 8755
_reflns_number_total 11227
_reflns_threshold_expression I>2\s(I)
_cod_data_source_file d4cc04617j2.cif
_cod_data_source_block dolma22_0m
_cod_depositor_comments 'Adding full bibliography for 7133789.cif.'
_cod_original_cell_volume 3012.0(3)
_cod_database_code 7133789

loop_
_space_group_symop_id
_space_group_symop_operation_xyz
1 x,y,z
2 -x,-y,-z

loop_
_atom_site_aniso_label
_atom_site_aniso_U_11
_atom_site_aniso_U_22
_atom_site_aniso_U_33
_atom_site_aniso_U_23
_atom_site_aniso_U_13
_atom_site_aniso_U_12
P1 0.0269(3) 0.0217(3) 0.0182(3) 0.0047(2) 0.0071(2) 0.0074(2)
Si1 0.0197(3) 0.0165(3) 0.0158(3) 0.0030(2) 0.0035(2) 0.0032(2)
Si2 0.0181(3) 0.0154(3) 0.0144(3) 0.0015(2) 0.0032(2) 0.0010(2)
Si3 0.0179(3) 0.0199(3) 0.0208(3) 0.0029(3) 0.0015(2) 0.0008(2)
Si4 0.0217(3) 0.0156(3) 0.0180(3) 0.0037(2) 0.0034(2) 0.0019(2)
Si5 0.0228(3) 0.0163(3) 0.0157(3) 0.0005(2) 0.0049(2) -0.0002(2)
N1 0.0215(9) 0.0188(9) 0.0171(9) 0.0015(8) 0.0065(7) 0.0015(7)
N2 0.0210(9) 0.0174(9) 0.0178(9) 0.0018(8) 0.0026(7) 0.0028(7)
N3 0.0241(10) 0.0245(11) 0.0209(11) 0.0008(9) 0.0037(8) -0.0008(8)
C1 0.0193(10) 0.0177(11) 0.0164(11) -0.0030(9) 0.0017(8) -0.0002(8)
C2 0.0265(11) 0.0183(11) 0.0187(12) 0.0013(9) 0.0044(9) 0.0063(9)
C3 0.0228(11) 0.0181(11) 0.0186(11) 0.0023(9) 0.0062(9) 0.0050(9)
C4 0.0230(11) 0.0207(12) 0.0227(12) 0.0047(9) 0.0039(9) 0.0050(9)
C5 0.0217(12) 0.0373(14) 0.0309(14) 0.0043(11) 0.0046(10) 0.0073(10)
C6 0.0307(13) 0.0366(14) 0.0329(14) 0.0099(12) 0.0130(11) 0.0143(11)
C7 0.0343(13) 0.0248(12) 0.0227(12) 0.0052(10) 0.0103(10) 0.0114(10)
C8 0.0430(14) 0.0276(13) 0.0244(13) 0.0103(11) 0.0126(11) 0.0140(11)
C9 0.0220(11) 0.0335(14) 0.0212(12) 0.0082(10) 0.0054(9) 0.0018(10)
C10 0.0364(14) 0.0457(17) 0.0274(14) 0.0127(12) -0.0004(11) 0.0011(12)
C11 0.076(2) 0.0324(16) 0.0448(19) -0.0008(14) -0.0011(16) -0.0133(15)
C12 0.0240(12) 0.0354(14) 0.0314(14) -0.0031(11) 0.0066(10) -0.0010(10)
C13 0.0251(11) 0.0279(12) 0.0186(12) 0.0058(10) 0.0078(9) 0.0029(9)
C14 0.0235(12) 0.0375(14) 0.0268(13) 0.0107(11) 0.0112(10) 0.0079(10)
C15 0.0382(14) 0.0328(14) 0.0289(14) 0.0120(11) 0.0192(11) 0.0161(11)
C16 0.0411(14) 0.0239(13) 0.0259(13) 0.0022(10) 0.0152(11) 0.0061(11)
C17 0.0275(12) 0.0193(11) 0.0188(12) 0.0040(9) 0.0056(9) 0.0010(9)
C18 0.0257(11) 0.0189(11) 0.0197(12) 0.0040(9) 0.0032(9) 0.0035(9)
C19 0.0367(15) 0.0342(15) 0.0461(17) 0.0044(13) 0.0071(13) -0.0072(12)
C20 0.0299(12) 0.0242(12) 0.0259(13) -0.0025(10) 0.0067(10) 0.0012(10)
C21 0.0336(13) 0.0193(12) 0.0199(12) -0.0010(9) 0.0022(10) 0.0027(10)
C22 0.0325(13) 0.0227(12) 0.0291(14) 0.0000(10) -0.0014(11) -0.0041(10)
C23 0.0447(15) 0.0201(13) 0.0412(16) 0.0061(11) 0.0079(12) 0.0060(11)
C24 0.0248(11) 0.0216(11) 0.0170(11) 0.0045(9) 0.0090(9) 0.0045(9)
C25 0.0293(12) 0.0229(12) 0.0192(12) 0.0035(9) 0.0098(9) 0.0025(9)
C26 0.0212(11) 0.0199(11) 0.0181(11) 0.0012(9) 0.0084(9) 0.0025(9)
C27 0.0473(15) 0.0208(12) 0.0212(13) -0.0004(10) 0.0091(11) 0.0069(11)
C28 0.0254(12) 0.0295(13) 0.0210(12) 0.0035(10) -0.0003(9) 0.0023(10)
C29 0.0592(19) 0.0482(18) 0.0355(17) -0.0011(14) -0.0163(14) 0.0193(15)
C30 0.0611(19) 0.0282(14) 0.0324(15) 0.0000(12) 0.0052(13) 0.0023(13)
C31 0.0327(13) 0.0211(12) 0.0242(13) 0.0036(10) 0.0021(10) 0.0067(10)
C32 0.0301(12) 0.0194(12) 0.0301(13) 0.0064(10) 0.0088(10) 0.0012(9)
C33 0.0286(12) 0.0190(11) 0.0243(12) 0.0025(10) 0.0037(10) 0.0039(9)
C34 0.0299(12) 0.0192(11) 0.0140(11) -0.0015(9) 0.0021(9) 0.0015(9)
C35 0.0292(13) 0.0253(13) 0.0417(16) -0.0008(12) -0.0002(11) 0.0003(10)
C36 0.0428(16) 0.0309(15) 0.0497(18) -0.0005(13) -0.0093(13) 0.0119(12)
C37 0.0612(18) 0.0216(13) 0.0240(14) -0.0004(11) -0.0080(12) -0.0024(12)
C38 0.094(3) 0.0243(15) 0.048(2) 0.0067(14) -0.0166(18) 0.0052(16)
C39 0.0507(16) 0.0223(13) 0.0244(13) -0.0006(10) 0.0096(12) -0.0068(11)
C40 0.0363(13) 0.0229(12) 0.0246(13) -0.0003(10) 0.0117(10) -0.0003(10)
C41 0.0279(12) 0.0207(12) 0.0212(12) 0.0032(10) 0.0029(9) 0.0010(9)
C42 0.0361(13) 0.0243(13) 0.0222(13) -0.0010(10) -0.0002(10) -0.0050(10)
C43 0.0264(11) 0.0174(11) 0.0190(11) 0.0007(9) 0.0087(9) 0.0020(9)
C44 0.0292(12) 0.0231(12) 0.0201(12) 0.0032(10) 0.0085(10) 0.0003(9)
C45 0.0273(12) 0.0266(13) 0.0210(12) 0.0005(10) 0.0027(10) 0.0005(10)
C46 0.0259(12) 0.0233(12) 0.0280(13) 0.0027(10) 0.0088(10) -0.0013(9)
C47 0.0282(13) 0.0447(16) 0.0341(15) 0.0086(12) 0.0076(11) -0.0043(11)
C48 0.0313(13) 0.0411(15) 0.0253(13) 0.0101(11) 0.0107(10) -0.0019(11)
C49 0.0277(12) 0.0336(14) 0.0220(13) 0.0032(11) 0.0044(10) -0.0002(10)
C50 0.0255(12) 0.0359(14) 0.0264(13) 0.0009(11) -0.0016(10) 0.0009(10)
C51 0.0222(11) 0.0331(14) 0.0300(14) 0.0021(11) 0.0059(10) 0.0056(10)
C52 0.0276(13) 0.0304(14) 0.0461(17) 0.0105(12) 0.0076(12) -0.0010(10)
C53 0.0448(16) 0.0497(18) 0.0277(15) 0.0000(13) 0.0037(12) -0.0025(13)
C54 0.0399(16) 0.059(2) 0.0308(16) -0.0011(14) 0.0004(12) -0.0028(14)
C55 0.053(2) 0.095(3) 0.056(2) -0.004(2) 0.0105(17) 0.024(2)
C56 0.0385(17) 0.100(3) 0.0419(19) -0.0110(19) 0.0086(14) 0.0200(18)
C57 0.051(2) 0.101(3) 0.0422(19) -0.0029(19) 0.0127(16) 0.032(2)
C58 0.057(2) 0.111(3) 0.040(2) 0.000(2) 0.0028(16) 0.023(2)
C59 0.102(3) 0.111(4) 0.052(2) 0.008(2) 0.006(2) 0.035(3)

loop_
_atom_site_label
_atom_site_type_symbol
_atom_site_thermal_displace_type
_atom_site_fract_x
_atom_site_fract_y
_atom_site_fract_z
_atom_site_occupancy
_atom_site_U_iso_or_equiv
_atom_site_calc_flag
_atom_site_refinement_flags
_atom_site_disorder_assembly
_atom_site_disorder_group
P1 P Uani 0.80443(5) 0.15298(4) 0.10300(4) 1.000 0.0215(2) d . . .
Si1 Si Uani 0.71113(5) 0.20767(4) 0.18650(4) 1.000 0.0173(2) d . . .
Si2 Si Uani 0.80790(4) 0.19874(4) 0.32192(3) 1.000 0.0162(2) d . . .
Si3 Si Uani 0.99295(5) 0.23990(4) 0.34293(4) 1.000 0.0201(2) d . . .
Si4 Si Uani 0.78265(5) 0.02755(4) 0.32712(4) 1.000 0.0186(2) d . . .
Si5 Si Uani 0.74471(5) 0.27761(4) 0.42603(4) 1.000 0.0185(2) d . . .
N1 N Uani 0.83546(14) 0.25113(13) -0.02804(11) 1.000 0.0189(5) d . . .
N2 N Uani 0.70753(14) 0.30014(13) 0.01807(11) 1.000 0.0190(5) d . . .
N3 N Uani 0.60032(15) 0.12233(14) 0.17585(13) 1.000 0.0238(6) d . . .
C1 C Uani 0.78005(16) 0.23703(15) 0.03093(13) 1.000 0.0186(6) d . . .
C2 C Uani 0.66326(18) 0.32974(16) 0.15152(13) 1.000 0.0211(7) d . . .
C3 C Uani 0.62526(17) 0.30361(16) 0.06146(13) 1.000 0.0194(6) d . . .
C4 C Uani 0.52551(17) 0.27198(16) 0.02109(14) 1.000 0.0221(7) d . . .
C5 C Uani 0.43639(18) 0.27693(19) 0.06272(15) 1.000 0.0299(8) d . . .
C6 C Uani 0.4705(2) 0.31933(19) 0.14871(16) 1.000 0.0314(8) d . . .
C7 C Uani 0.57040(19) 0.34220(17) 0.18732(15) 1.000 0.0259(7) d . . .
C8 C Uani 0.9136(2) 0.18321(18) 0.63699(15) 1.000 0.0298(8) d . . .
C9 C Uani 0.94918(18) 0.26624(18) 0.68995(14) 1.000 0.0254(7) d . . .
C10 C Uani 1.0148(2) 0.2625(2) 0.77373(16) 1.000 0.0377(9) d . . .
C11 C Uani 1.0896(3) 0.3944(2) -0.0044(2) 1.000 0.0554(11) d . . .
C12 C Uani 1.05548(19) 0.31475(19) 0.04512(16) 1.000 0.0310(8) d . . .
C13 C Uani 1.01794(18) 0.21949(17) -0.00746(14) 1.000 0.0233(7) d . . .
C14 C Uani 1.08813(19) 0.15830(18) -0.02382(15) 1.000 0.0278(8) d . . .
C15 C Uani 1.0535(2) 0.07180(19) -0.07160(15) 1.000 0.0301(8) d . . .
C16 C Uani 0.9473(2) 0.04465(18) -0.10642(15) 1.000 0.0290(8) d . . .
C17 C Uani 0.79689(18) 0.32130(16) -0.07576(14) 1.000 0.0219(7) d . . .
C18 C Uani 0.71882(17) 0.35242(16) -0.04681(13) 1.000 0.0216(7) d . . .
C19 C Uani 0.7153(2) -0.0253(2) -0.11082(18) 1.000 0.0404(9) d . . .
C20 C Uani 0.75732(19) 0.07351(17) -0.13327(15) 1.000 0.0271(7) d . . .
C21 C Uani 0.74450(19) 0.42375(16) 0.17823(14) 1.000 0.0251(7) d . . .
C22 C Uani 0.85133(19) 0.42504(18) 0.15692(15) 1.000 0.0302(8) d . . .
C23 C Uani 0.6966(2) 0.51331(18) 0.14879(17) 1.000 0.0354(8) d . . .
C24 C Uani 0.91082(17) 0.19001(16) -0.04350(13) 1.000 0.0203(6) d . . .
C25 C Uani 0.87346(18) 0.10326(17) -0.09298(14) 1.000 0.0232(7) d . . .
C26 C Uani 0.82989(17) 0.27424(16) 0.53010(13) 1.000 0.0192(6) d . . .
C27 C Uani 0.8551(2) 0.18716(18) 0.55951(15) 1.000 0.0295(8) d . . .
C28 C Uani 0.49699(18) 0.22203(17) -0.06461(14) 1.000 0.0263(7) d . . .
C29 C Uani 0.4035(3) 0.2573(2) -0.11876(19) 1.000 0.0512(10) d . . .
C30 C Uani 0.4771(3) 0.11255(19) -0.06299(17) 1.000 0.0419(9) d . . .
C31 C Uani 0.88365(19) -0.01366(17) 0.40960(14) 1.000 0.0264(7) d . . .
C32 C Uani 0.64875(18) -0.01849(17) 0.34145(15) 1.000 0.0263(7) d . . .
C33 C Uani 0.79896(18) -0.03710(16) 0.23195(14) 1.000 0.0243(7) d . . .
C34 C Uani 0.74071(18) 0.40861(16) 0.40873(13) 1.000 0.0218(7) d . . .
C35 C Uani 0.6492(2) 0.45040(18) 0.39463(17) 1.000 0.0339(8) d . . .
C36 C Uani 0.6493(2) 0.5462(2) 0.37670(19) 1.000 0.0439(9) d . . .
C37 C Uani 0.7410(2) 0.60370(19) 0.37356(16) 1.000 0.0392(9) d . . .
C38 C Uani 0.7394(3) 0.7080(2) 0.3533(2) 1.000 0.0607(13) d . . .
C39 C Uani 0.8329(2) 0.56477(18) 0.38970(15) 1.000 0.0335(8) d . . .
C40 C Uani 0.8333(2) 0.46887(17) 0.40632(15) 1.000 0.0277(7) d . . .
C41 C Uani 0.86490(18) 0.35762(17) 0.58406(14) 1.000 0.0239(7) d . . .
C42 C Uani 0.9223(2) 0.35325(18) 0.66237(15) 1.000 0.0296(8) d . . .
C43 C Uani 0.60912(17) 0.21709(16) 0.42764(13) 1.000 0.0205(6) d . . .
C44 C Uani 0.52619(18) 0.20383(16) 0.35892(14) 1.000 0.0239(7) d . . .
C45 C Uani 0.42748(18) 0.15651(17) 0.35943(14) 1.000 0.0258(7) d . . .
C46 C Uani 0.40687(18) 0.11982(17) 0.42900(15) 1.000 0.0257(7) d . . .
C47 C Uani 0.3001(2) 0.0683(2) 0.43001(17) 1.000 0.0362(8) d . . .
C48 C Uani 0.4881(2) 0.13347(19) 0.49772(15) 1.000 0.0322(8) d . . .
C49 C Uani 0.58682(19) 0.18128(18) 0.49754(15) 1.000 0.0283(8) d . . .
C50 C Uani 1.05643(19) 0.23462(19) 0.45195(15) 1.000 0.0309(8) d . . .
C51 C Uani 1.04653(18) 0.15035(18) 0.28148(15) 1.000 0.0284(8) d . . .
C52 C Uani 1.0400(2) 0.36334(19) 0.31714(18) 1.000 0.0350(9) d . . .
C53 C Uani 0.7394(2) 0.0742(2) -0.22489(16) 1.000 0.0424(9) d . . .
C54 C Uani 1.1453(2) 0.3074(2) 0.11734(17) 1.000 0.0455(10) d . . .
C55 C Uani 0.6571(3) 0.6141(3) 0.5829(2) 1.000 0.0677(14) d . . .
C56 C Uani 0.6541(3) 0.5730(3) 0.6627(2) 1.000 0.0602(13) d . . .
C57 C Uani 0.6420(3) 0.4636(3) 0.6551(2) 1.000 0.0631(14) d . . .
C58 C Uani 0.6308(3) 0.4180(3) 0.7309(2) 1.000 0.0701(14) d . . .
C59 C Uani 0.6137(4) 0.3070(4) 0.7187(3) 1.000 0.0885(18) d . . .
H1 H Uiso 0.570(2) 0.094(2) 0.1261(19) 1.000 0.0360 d U . .
H2 H Uiso 0.554(2) 0.128(2) 0.2080(18) 1.000 0.0360 d U . .
H5A H Uiso 0.38619 0.31639 0.03260 1.000 0.0360 c RU . .
H5B H Uiso 0.39870 0.21056 0.06074 1.000 0.0360 c RU . .
H6 H Uiso 0.41791 0.33047 0.17718 1.000 0.0380 c RU . .
H7 H Uiso 0.58463 0.36866 0.24214 1.000 0.0310 c RU . .
H8 H Uiso 0.92965 0.12229 0.65420 1.000 0.0360 c RU . .
H10A H Uiso 1.08611 0.25190 0.77053 1.000 0.0560 c RU . .
H10B H Uiso 0.98310 0.20918 0.79903 1.000 0.0560 c RU . .
H10C H Uiso 1.01803 0.32407 0.80621 1.000 0.0560 c RU . .
H11A H Uiso 1.14913 0.37752 -0.02566 1.000 0.0830 c RU . .
H11B H Uiso 1.11069 0.45602 0.03009 1.000 0.0830 c RU . .
H11C H Uiso 1.03082 0.40106 -0.04941 1.000 0.0830 c RU . .
H12 H Uiso 0.99505 0.33385 0.06636 1.000 0.0370 c RU . .
H14 H Uiso 1.16133 0.17652 -0.00162 1.000 0.0330 c RU . .
H15 H Uiso 1.10273 0.03034 -0.08081 1.000 0.0360 c RU . .
H16 H Uiso 0.92478 -0.01483 -0.13993 1.000 0.0350 c RU . .
H17 H Uiso 0.82140 0.34325 -0.12077 1.000 0.0260 c RU . .
H18 H Uiso 0.67852 0.40129 -0.06692 1.000 0.0260 c RU . .
H19A H Uiso 0.63994 -0.04065 -0.13572 1.000 0.0610 c RU . .
H19B H Uiso 0.72636 -0.02348 -0.05191 1.000 0.0610 c RU . .
H19C H Uiso 0.75265 -0.07514 -0.13042 1.000 0.0610 c RU . .
H20 H Uiso 0.71722 0.12276 -0.11342 1.000 0.0330 c RU . .
H21 H Uiso 0.75920 0.43255 0.23862 1.000 0.0300 c RU . .
H22A H Uiso 0.84382 0.43358 0.09939 1.000 0.0450 c RU . .
H22B H Uiso 0.87786 0.36353 0.16824 1.000 0.0450 c RU . .
H22C H Uiso 0.90093 0.47884 0.18945 1.000 0.0450 c RU . .
H23A H Uiso 0.68000 0.50816 0.08955 1.000 0.0530 c RU . .
H23B H Uiso 0.74699 0.57186 0.17016 1.000 0.0530 c RU . .
H23C H Uiso 0.63200 0.51722 0.16783 1.000 0.0530 c RU . .
H27 H Uiso 0.83116 0.12848 0.52510 1.000 0.0350 c RU . .
H28 H Uiso 0.55906 0.23703 -0.08881 1.000 0.0320 c RU . .
H29A H Uiso 0.39286 0.22675 -0.17404 1.000 0.0770 c RU . .
H29B H Uiso 0.41717 0.32798 -0.11863 1.000 0.0770 c RU . .
H29C H Uiso 0.34025 0.23982 -0.09848 1.000 0.0770 c RU . .
H30A H Uiso 0.46015 0.08106 -0.11840 1.000 0.0630 c RU . .
H30B H Uiso 0.41806 0.09570 -0.03775 1.000 0.0630 c RU . .
H30C H Uiso 0.54025 0.09030 -0.03177 1.000 0.0630 c RU . .
H31A H Uiso 0.87396 -0.08477 0.40598 1.000 0.0400 c RU . .
H31B H Uiso 0.87523 0.01216 0.46240 1.000 0.0400 c RU . .
H31C H Uiso 0.95434 0.01018 0.40336 1.000 0.0400 c RU . .
H32A H Uiso 0.59512 -0.00560 0.29502 1.000 0.0390 c RU . .
H32B H Uiso 0.63796 0.01462 0.39096 1.000 0.0390 c RU . .
H32C H Uiso 0.64316 -0.08856 0.34586 1.000 0.0390 c RU . .
H33A H Uiso 0.74802 -0.01975 0.18574 1.000 0.0360 c RU . .
H33B H Uiso 0.78695 -0.10738 0.23497 1.000 0.0360 c RU . .
H33C H Uiso 0.87047 -0.01810 0.22520 1.000 0.0360 c RU . .
H35 H Uiso 0.58494 0.41292 0.39724 1.000 0.0410 c RU . .
H36 H Uiso 0.58499 0.57261 0.36642 1.000 0.0530 c RU . .
H38A H Uiso 0.81171 0.74002 0.35978 1.000 0.0910 c RU . .
H38B H Uiso 0.70497 0.74263 0.38971 1.000 0.0910 c RU . .
H38C H Uiso 0.70054 0.70869 0.29722 1.000 0.0910 c RU . .
H39 H Uiso 0.89721 0.60386 0.38952 1.000 0.0400 c RU . .
H40 H Uiso 0.89804 0.44320 0.41637 1.000 0.0330 c RU . .
H41 H Uiso 0.84921 0.41867 0.56692 1.000 0.0290 c RU . .
H42 H Uiso 0.94358 0.41126 0.69791 1.000 0.0360 c RU . .
H44 H Uiso 0.53787 0.22800 0.31037 1.000 0.0290 c RU . .
H45 H Uiso 0.37309 0.14905 0.31150 1.000 0.0310 c RU . .
H47A H Uiso 0.24759 0.08577 0.38489 1.000 0.0540 c RU . .
H47B H Uiso 0.28227 0.08748 0.48118 1.000 0.0540 c RU . .
H47C H Uiso 0.30084 -0.00205 0.42460 1.000 0.0540 c RU . .
H48 H Uiso 0.47584 0.10950 0.54620 1.000 0.0390 c RU . .
H49 H Uiso 0.64044 0.18986 0.54597 1.000 0.0340 c RU . .
H50A H Uiso 1.13309 0.24597 0.45965 1.000 0.0460 c RU . .
H50B H Uiso 1.03521 0.17048 0.46814 1.000 0.0460 c RU . .
H50C H Uiso 1.03422 0.28464 0.48515 1.000 0.0460 c RU . .
H51A H Uiso 1.00841 0.14590 0.22474 1.000 0.0430 c RU . .
H51B H Uiso 1.03775 0.08649 0.30180 1.000 0.0430 c RU . .
H51C H Uiso 1.12143 0.17184 0.28578 1.000 0.0430 c RU . .
H52A H Uiso 1.02851 0.36304 0.25829 1.000 0.0520 c RU . .
H52B H Uiso 1.11520 0.38060 0.34197 1.000 0.0520 c RU . .
H52C H Uiso 1.00086 0.41102 0.33766 1.000 0.0520 c RU . .
H53A H Uiso 0.77722 0.02578 -0.24601 1.000 0.0640 c RU . .
H53B H Uiso 0.76536 0.13868 -0.23784 1.000 0.0640 c RU . .
H53C H Uiso 0.66397 0.05841 -0.24963 1.000 0.0640 c RU . .
H54A H Uiso 1.20857 0.29722 0.09826 1.000 0.0680 c RU . .
H54B H Uiso 1.12553 0.25264 0.14662 1.000 0.0680 c RU . .
H54C H Uiso 1.15961 0.36762 0.15353 1.000 0.0680 c RU . .
H55A H Uiso 0.71286 0.58943 0.56100 1.000 0.1010 c RU . .
H55B H Uiso 0.67119 0.68510 0.59159 1.000 0.1010 c RU . .
H55C H Uiso 0.58917 0.59419 0.54454 1.000 0.1010 c RU . .
H56A H Uiso 0.71989 0.59903 0.70303 1.000 0.0720 c RU . .
H56B H Uiso 0.59464 0.59449 0.68277 1.000 0.0720 c RU . .
H57A H Uiso 0.57935 0.43837 0.61153 1.000 0.0760 c RU . .
H57B H Uiso 0.70414 0.44295 0.63848 1.000 0.0760 c RU . .
H58A H Uiso 0.57059 0.44047 0.74922 1.000 0.0840 c RU . .
H58B H Uiso 0.69506 0.44007 0.77400 1.000 0.0840 c RU . .
H59A H Uiso 0.54873 0.28464 0.67757 1.000 0.1320 c RU . .
H59B H Uiso 0.60800 0.28101 0.76983 1.000 0.1320 c RU . .
H59C H Uiso 0.67330 0.28430 0.70092 1.000 0.1320 c RU . .

loop_
_atom_type_symbol
_atom_type_description
_atom_type_scat_dispersion_real
_atom_type_scat_dispersion_imag
_atom_type_scat_source
C C 0.0033 0.0016 ' International Tables Vol C Tables 4.2.6.8 and 6.1.1.4'
H H 0.0000 0.0000 ' International Tables Vol C Tables 4.2.6.8 and 6.1.1.4'
N N 0.0061 0.0033 ' International Tables Vol C Tables 4.2.6.8 and 6.1.1.4'
P P 0.1023 0.0942 ' International Tables Vol C Tables 4.2.6.8 and 6.1.1.4'
Si Si 0.0817 0.0704 ' International Tables Vol C Tables 4.2.6.8 and 6.1.1.4'

loop_
_geom_angle_atom_site_label_1
_geom_angle_atom_site_label_2
_geom_angle_atom_site_label_3
_geom_angle
_geom_angle_site_symmetry_1
_geom_angle_site_symmetry_2
_geom_angle_site_symmetry_3
_geom_angle_publ_flag
Si1 P1 C1 97.84(8) . . . yes
P1 Si1 Si2 107.47(3) . . . yes
P1 Si1 N3 106.79(8) . . . yes
P1 Si1 C2 109.14(7) . . . yes
Si2 Si1 N3 103.75(8) . . . yes
Si2 Si1 C2 121.22(7) . . . yes
N3 Si1 C2 107.56(10) . . . yes
Si1 Si2 Si3 114.71(3) . . . yes
Si1 Si2 Si4 99.73(3) . . . yes
Si1 Si2 Si5 115.79(3) . . . yes
Si3 Si2 Si4 104.17(3) . . . yes
Si3 Si2 Si5 110.86(3) . . . yes
Si4 Si2 Si5 110.27(3) . . . yes
Si2 Si3 C50 109.56(9) . . . yes
Si2 Si3 C51 110.04(8) . . . yes
Si2 Si3 C52 115.99(9) . . . yes
C50 Si3 C51 107.81(11) . . . yes
C50 Si3 C52 106.37(12) . . . yes
C51 Si3 C52 106.72(12) . . . yes
Si2 Si4 C31 112.66(8) . . . yes
Si2 Si4 C32 112.36(8) . . . yes
Si2 Si4 C33 110.84(8) . . . yes
C31 Si4 C32 108.25(11) . . . yes
C31 Si4 C33 104.53(11) . . . yes
C32 Si4 C33 107.79(11) . . . yes
Si2 Si5 C26 113.20(8) . . . yes
Si2 Si5 C34 109.52(8) . . . yes
Si2 Si5 C43 110.38(7) . . . yes
C26 Si5 C34 107.21(10) . . . yes
C26 Si5 C43 106.60(10) . . . yes
C34 Si5 C43 109.83(11) . . . yes
C1 N1 C17 110.23(18) . . . yes
C1 N1 C24 123.04(18) . . . yes
C17 N1 C24 126.10(19) . . . yes
C1 N2 C3 123.71(18) . . . yes
C1 N2 C18 110.39(18) . . . yes
C3 N2 C18 125.64(19) . . . yes
P1 C1 N1 124.04(16) . . . yes
P1 C1 N2 131.46(17) . . . yes
N1 C1 N2 104.50(18) . . . yes
Si1 C2 C3 101.04(14) . . . yes
Si1 C2 C7 106.26(15) . . . yes
Si1 C2 C21 116.46(16) . . . yes
C3 C2 C7 109.1(2) . . . no
C3 C2 C21 115.77(19) . . . no
C7 C2 C21 107.63(19) . . . no
N2 C3 C2 114.89(19) . . . yes
N2 C3 C4 118.1(2) . . . yes
C2 C3 C4 126.4(2) . . . no
Si1 N3 H2 121.2(18) . . . no
H1 N3 H2 113(3) . . . no
Si1 N3 H1 117.5(18) . . . no
C3 C4 C28 123.1(2) . . . no
C3 C4 C5 120.3(2) . . . no
C5 C4 C28 116.4(2) . . . no
C4 C5 C6 113.8(2) . . . no
C5 C6 C7 123.3(2) . . . no
C2 C7 C6 125.4(2) . . . no
C9 C8 C27 121.3(2) . . . no
C8 C9 C10 121.4(2) . . . no
C8 C9 C42 117.2(2) . . . no
C10 C9 C42 121.4(2) . . . no
C13 C12 C54 112.7(2) . . . no
C11 C12 C13 110.7(2) . . . no
C11 C12 C54 109.5(2) . . . no
C12 C13 C14 121.5(2) . . . no
C12 C13 C24 121.5(2) . . . no
C14 C13 C24 117.0(2) . . . no
C13 C14 C15 121.2(2) . . . no
C14 C15 C16 120.5(2) . . . no
C15 C16 C25 120.9(2) . . . no
N1 C17 C18 107.5(2) . . . yes
N2 C18 C17 107.4(2) . . . yes
C19 C20 C25 111.7(2) . . . no
C19 C20 C53 111.0(2) . . . no
C25 C20 C53 110.4(2) . . . no
C22 C21 C23 108.9(2) . . . no
C2 C21 C22 117.9(2) . . . no
C2 C21 C23 111.1(2) . . . no
N1 C24 C13 118.78(19) . . . yes
N1 C24 C25 118.1(2) . . . yes
C13 C24 C25 123.1(2) . . . no
C16 C25 C20 120.3(2) . . . no
C20 C25 C24 122.5(2) . . . no
C16 C25 C24 117.2(2) . . . no
C27 C26 C41 116.2(2) . . . no
Si5 C26 C27 121.69(17) . . . yes
Si5 C26 C41 121.95(17) . . . yes
C8 C27 C26 122.3(2) . . . no
C4 C28 C29 113.3(2) . . . no
C4 C28 C30 110.2(2) . . . no
C29 C28 C30 110.5(2) . . . no
C35 C34 C40 116.4(2) . . . no
Si5 C34 C35 123.51(18) . . . yes
Si5 C34 C40 120.04(18) . . . yes
C34 C35 C36 121.3(2) . . . no
C35 C36 C37 121.3(3) . . . no
C36 C37 C38 120.5(3) . . . no
C36 C37 C39 118.4(2) . . . no
C38 C37 C39 121.1(3) . . . no
C37 C39 C40 120.7(2) . . . no
C34 C40 C39 121.9(2) . . . no
C26 C41 C42 121.4(2) . . . no
C9 C42 C41 121.6(2) . . . no
Si5 C43 C44 122.05(17) . . . yes
Si5 C43 C49 121.55(17) . . . yes
C44 C43 C49 116.4(2) . . . no
C43 C44 C45 122.0(2) . . . no
C44 C45 C46 121.0(2) . . . no
C45 C46 C48 117.5(2) . . . no
C45 C46 C47 121.3(2) . . . no
C47 C46 C48 121.2(2) . . . no
C46 C48 C49 121.7(2) . . . no
C43 C49 C48 121.4(2) . . . no
C4 C5 H5A 109.00 . . . no
C4 C5 H5B 109.00 . . . no
C6 C5 H5A 109.00 . . . no
C6 C5 H5B 109.00 . . . no
H5A C5 H5B 108.00 . . . no
C5 C6 H6 118.00 . . . no
C7 C6 H6 118.00 . . . no
C2 C7 H7 117.00 . . . no
C6 C7 H7 117.00 . . . no
C9 C8 H8 119.00 . . . no
C27 C8 H8 119.00 . . . no
C9 C10 H10A 109.00 . . . no
C9 C10 H10B 110.00 . . . no
C9 C10 H10C 109.00 . . . no
H10A C10 H10B 109.00 . . . no
H10A C10 H10C 109.00 . . . no
H10B C10 H10C 109.00 . . . no
C12 C11 H11A 110.00 . . . no
C12 C11 H11B 109.00 . . . no
C12 C11 H11C 109.00 . . . no
H11A C11 H11B 109.00 . . . no
H11A C11 H11C 110.00 . . . no
H11B C11 H11C 109.00 . . . no
C11 C12 H12 108.00 . . . no
C13 C12 H12 108.00 . . . no
C54 C12 H12 108.00 . . . no
C13 C14 H14 119.00 . . . no
C15 C14 H14 119.00 . . . no
C14 C15 H15 120.00 . . . no
C16 C15 H15 120.00 . . . no
C15 C16 H16 120.00 . . . no
C25 C16 H16 120.00 . . . no
N1 C17 H17 126.00 . . . no
C18 C17 H17 126.00 . . . no
N2 C18 H18 126.00 . . . no
C17 C18 H18 126.00 . . . no
C20 C19 H19A 109.00 . . . no
C20 C19 H19B 109.00 . . . no
C20 C19 H19C 109.00 . . . no
H19A C19 H19B 109.00 . . . no
H19A C19 H19C 109.00 . . . no
H19B C19 H19C 109.00 . . . no
C19 C20 H20 108.00 . . . no
C25 C20 H20 108.00 . . . no
C53 C20 H20 108.00 . . . no
C2 C21 H21 106.00 . . . no
C22 C21 H21 106.00 . . . no
C23 C21 H21 106.00 . . . no
C21 C22 H22A 109.00 . . . no
C21 C22 H22B 109.00 . . . no
C21 C22 H22C 109.00 . . . no
H22A C22 H22B 109.00 . . . no
H22A C22 H22C 109.00 . . . no
H22B C22 H22C 109.00 . . . no
C21 C23 H23A 109.00 . . . no
C21 C23 H23B 110.00 . . . no
C21 C23 H23C 109.00 . . . no
H23A C23 H23B 109.00 . . . no
H23A C23 H23C 109.00 . . . no
H23B C23 H23C 109.00 . . . no
C8 C27 H27 119.00 . . . no
C26 C27 H27 119.00 . . . no
C4 C28 H28 108.00 . . . no
C29 C28 H28 108.00 . . . no
C30 C28 H28 108.00 . . . no
C28 C29 H29A 109.00 . . . no
C28 C29 H29B 109.00 . . . no
C28 C29 H29C 109.00 . . . no
H29A C29 H29B 109.00 . . . no
H29A C29 H29C 109.00 . . . no
H29B C29 H29C 109.00 . . . no
C28 C30 H30A 109.00 . . . no
C28 C30 H30B 109.00 . . . no
C28 C30 H30C 109.00 . . . no
H30A C30 H30B 109.00 . . . no
H30A C30 H30C 109.00 . . . no
H30B C30 H30C 109.00 . . . no
Si4 C31 H31A 109.00 . . . no
Si4 C31 H31B 109.00 . . . no
Si4 C31 H31C 109.00 . . . no
H31A C31 H31B 109.00 . . . no
H31A C31 H31C 109.00 . . . no
H31B C31 H31C 109.00 . . . no
Si4 C32 H32A 109.00 . . . no
Si4 C32 H32B 109.00 . . . no
Si4 C32 H32C 109.00 . . . no
H32A C32 H32B 109.00 . . . no
H32A C32 H32C 109.00 . . . no
H32B C32 H32C 109.00 . . . no
Si4 C33 H33A 109.00 . . . no
Si4 C33 H33B 109.00 . . . no
Si4 C33 H33C 109.00 . . . no
H33A C33 H33B 109.00 . . . no
H33A C33 H33C 109.00 . . . no
H33B C33 H33C 109.00 . . . no
C34 C35 H35 119.00 . . . no
C36 C35 H35 119.00 . . . no
C35 C36 H36 119.00 . . . no
C37 C36 H36 119.00 . . . no
C37 C38 H38A 109.00 . . . no
C37 C38 H38B 110.00 . . . no
C37 C38 H38C 109.00 . . . no
H38A C38 H38B 109.00 . . . no
H38A C38 H38C 109.00 . . . no
H38B C38 H38C 109.00 . . . no
C37 C39 H39 120.00 . . . no
C40 C39 H39 120.00 . . . no
C34 C40 H40 119.00 . . . no
C39 C40 H40 119.00 . . . no
C26 C41 H41 119.00 . . . no
C42 C41 H41 119.00 . . . no
C9 C42 H42 119.00 . . . no
C41 C42 H42 119.00 . . . no
C43 C44 H44 119.00 . . . no
C45 C44 H44 119.00 . . . no
C44 C45 H45 120.00 . . . no
C46 C45 H45 120.00 . . . no
C46 C47 H47A 109.00 . . . no
C46 C47 H47B 109.00 . . . no
C46 C47 H47C 109.00 . . . no
H47A C47 H47B 110.00 . . . no
H47A C47 H47C 109.00 . . . no
H47B C47 H47C 109.00 . . . no
C46 C48 H48 119.00 . . . no
C49 C48 H48 119.00 . . . no
C43 C49 H49 119.00 . . . no
C48 C49 H49 119.00 . . . no
Si3 C50 H50A 109.00 . . . no
Si3 C50 H50B 109.00 . . . no
Si3 C50 H50C 109.00 . . . no
H50A C50 H50B 109.00 . . . no
H50A C50 H50C 109.00 . . . no
H50B C50 H50C 109.00 . . . no
Si3 C51 H51A 109.00 . . . no
Si3 C51 H51B 109.00 . . . no
Si3 C51 H51C 109.00 . . . no
H51A C51 H51B 109.00 . . . no
H51A C51 H51C 109.00 . . . no
H51B C51 H51C 109.00 . . . no
Si3 C52 H52A 109.00 . . . no
Si3 C52 H52B 109.00 . . . no
Si3 C52 H52C 109.00 . . . no
H52A C52 H52B 109.00 . . . no
H52A C52 H52C 109.00 . . . no
H52B C52 H52C 109.00 . . . no
C20 C53 H53A 109.00 . . . no
C20 C53 H53B 110.00 . . . no
C20 C53 H53C 109.00 . . . no
H53A C53 H53B 110.00 . . . no
H53A C53 H53C 109.00 . . . no
H53B C53 H53C 109.00 . . . no
C12 C54 H54A 109.00 . . . no
C12 C54 H54B 109.00 . . . no
C12 C54 H54C 109.00 . . . no
H54A C54 H54B 109.00 . . . no
H54A C54 H54C 109.00 . . . no
H54B C54 H54C 109.00 . . . no
C55 C56 C57 112.3(3) . . . no
C56 C57 C58 114.9(3) . . . no
C57 C58 C59 112.7(3) . . . no
C56 C55 H55A 109.00 . . . no
C56 C55 H55B 109.00 . . . no
C56 C55 H55C 109.00 . . . no
H55A C55 H55B 109.00 . . . no
H55A C55 H55C 109.00 . . . no
H55B C55 H55C 110.00 . . . no
C55 C56 H56A 109.00 . . . no
C55 C56 H56B 109.00 . . . no
C57 C56 H56A 109.00 . . . no
C57 C56 H56B 109.00 . . . no
H56A C56 H56B 108.00 . . . no
C56 C57 H57A 109.00 . . . no
C56 C57 H57B 108.00 . . . no
C58 C57 H57A 109.00 . . . no
C58 C57 H57B 109.00 . . . no
H57A C57 H57B 108.00 . . . no
C57 C58 H58A 109.00 . . . no
C57 C58 H58B 109.00 . . . no
C59 C58 H58A 109.00 . . . no
C59 C58 H58B 109.00 . . . no
H58A C58 H58B 108.00 . . . no
C58 C59 H59A 109.00 . . . no
C58 C59 H59B 109.00 . . . no
C58 C59 H59C 109.00 . . . no
H59A C59 H59B 109.00 . . . no
H59A C59 H59C 110.00 . . . no
H59B C59 H59C 110.00 . . . no

loop_
_geom_bond_atom_site_label_1
_geom_bond_atom_site_label_2
_geom_bond_distance
_geom_bond_site_symmetry_1
_geom_bond_site_symmetry_2
_geom_bond_publ_flag
P1 Si1 2.2278(9) . . yes
P1 C1 1.760(2) . . yes
Si1 Si2 2.3962(8) . . yes
Si1 N3 1.734(2) . . yes
Si1 C2 1.970(2) . . yes
Si2 Si3 2.3742(9) . . yes
Si2 Si4 2.3799(8) . . yes
Si2 Si5 2.3778(8) . . yes
Si3 C50 1.871(3) . . yes
Si3 C51 1.875(3) . . yes
Si3 C52 1.871(3) . . yes
Si4 C31 1.883(3) . . yes
Si4 C32 1.874(3) . . yes
Si4 C33 1.868(2) . . yes
Si5 C26 1.884(2) . . yes
Si5 C34 1.875(2) . . yes
Si5 C43 1.886(2) . . yes
N1 C1 1.376(3) . . yes
N1 C17 1.387(3) . . yes
N1 C24 1.439(3) . . yes
N2 C1 1.368(3) . . yes
N2 C3 1.443(3) . . yes
N2 C18 1.390(3) . . yes
C2 C3 1.509(3) . . no
C2 C7 1.504(4) . . no
C2 C21 1.559(3) . . no
C3 C4 1.346(3) . . no
N3 H1 0.90(3) . . no
N3 H2 0.91(3) . . no
C4 C5 1.505(3) . . no
C4 C28 1.521(3) . . no
C5 C6 1.491(4) . . no
C6 C7 1.323(4) . . no
C8 C27 1.382(4) . . no
C8 C9 1.383(3) . . no
C9 C42 1.388(4) . . no
C9 C10 1.504(4) . . no
C11 C12 1.523(4) . . no
C12 C54 1.526(4) . . no
C12 C13 1.514(4) . . no
C13 C24 1.406(3) . . no
C13 C14 1.390(4) . . no
C14 C15 1.376(4) . . no
C15 C16 1.387(4) . . no
C16 C25 1.390(4) . . no
C17 C18 1.338(3) . . no
C19 C20 1.526(4) . . no
C20 C53 1.527(4) . . no
C20 C25 1.525(4) . . no
C21 C23 1.532(3) . . no
C21 C22 1.526(4) . . no
C24 C25 1.396(3) . . no
C26 C27 1.394(3) . . no
C26 C41 1.395(3) . . no
C28 C30 1.520(4) . . no
C28 C29 1.522(4) . . no
C34 C40 1.404(4) . . no
C34 C35 1.382(4) . . no
C35 C36 1.390(4) . . no
C36 C37 1.379(4) . . no
C37 C38 1.519(4) . . no
C37 C39 1.366(4) . . no
C39 C40 1.386(3) . . no
C41 C42 1.390(3) . . no
C43 C49 1.397(3) . . no
C43 C44 1.398(3) . . no
C44 C45 1.386(3) . . no
C45 C46 1.389(3) . . no
C46 C47 1.503(4) . . no
C46 C48 1.385(4) . . no
C48 C49 1.387(4) . . no
C5 H5A 0.9900 . . no
C5 H5B 0.9900 . . no
C6 H6 0.9500 . . no
C7 H7 0.9500 . . no
C8 H8 0.9500 . . no
C10 H10A 0.9800 . . no
C10 H10B 0.9800 . . no
C10 H10C 0.9800 . . no
C11 H11A 0.9800 . . no
C11 H11B 0.9800 . . no
C11 H11C 0.9800 . . no
C12 H12 1.0000 . . no
C14 H14 0.9500 . . no
C15 H15 0.9500 . . no
C16 H16 0.9500 . . no
C17 H17 0.9500 . . no
C18 H18 0.9500 . . no
C19 H19A 0.9800 . . no
C19 H19B 0.9800 . . no
C19 H19C 0.9800 . . no
C20 H20 1.0000 . . no
C21 H21 1.0000 . . no
C22 H22A 0.9800 . . no
C22 H22B 0.9800 . . no
C22 H22C 0.9800 . . no
C23 H23A 0.9800 . . no
C23 H23B 0.9800 . . no
C23 H23C 0.9800 . . no
C27 H27 0.9500 . . no
C28 H28 1.0000 . . no
C29 H29A 0.9800 . . no
C29 H29B 0.9800 . . no
C29 H29C 0.9800 . . no
C30 H30A 0.9800 . . no
C30 H30B 0.9800 . . no
C30 H30C 0.9800 . . no
C31 H31A 0.9800 . . no
C31 H31B 0.9800 . . no
C31 H31C 0.9800 . . no
C32 H32A 0.9800 . . no
C32 H32B 0.9800 . . no
C32 H32C 0.9800 . . no
C33 H33A 0.9800 . . no
C33 H33B 0.9800 . . no
C33 H33C 0.9800 . . no
C35 H35 0.9500 . . no
C36 H36 0.9500 . . no
C38 H38A 0.9800 . . no
C38 H38B 0.9800 . . no
C38 H38C 0.9800 . . no
C39 H39 0.9500 . . no
C40 H40 0.9500 . . no
C41 H41 0.9500 . . no
C42 H42 0.9500 . . no
C44 H44 0.9500 . . no
C45 H45 0.9500 . . no
C47 H47A 0.9800 . . no
C47 H47B 0.9800 . . no
C47 H47C 0.9800 . . no
C48 H48 0.9500 . . no
C49 H49 0.9500 . . no
C50 H50A 0.9800 . . no
C50 H50B 0.9800 . . no
C50 H50C 0.9800 . . no
C51 H51A 0.9800 . . no
C51 H51B 0.9800 . . no
C51 H51C 0.9800 . . no
C52 H52A 0.9800 . . no
C52 H52B 0.9800 . . no
C52 H52C 0.9800 . . no
C53 H53A 0.9800 . . no
C53 H53B 0.9800 . . no
C53 H53C 0.9800 . . no
C54 H54A 0.9800 . . no
C54 H54B 0.9800 . . no
C54 H54C 0.9800 . . no
C55 C56 1.517(5) . . no
C56 C57 1.508(6) . . no
C57 C58 1.505(5) . . no
C58 C59 1.530(7) . . no
C55 H55A 0.9800 . . no
C55 H55B 0.9800 . . no
C55 H55C 0.9800 . . no
C56 H56A 0.9900 . . no
C56 H56B 0.9900 . . no
C57 H57A 0.9900 . . no
C57 H57B 0.9900 . . no
C58 H58A 0.9900 . . no
C58 H58B 0.9900 . . no
C59 H59A 0.9800 . . no
C59 H59B 0.9800 . . no
C59 H59C 0.9800 . . no

loop_
_geom_hbond_atom_site_label_D
_geom_hbond_atom_site_label_H
_geom_hbond_atom_site_label_A
_geom_hbond_distance_DH
_geom_hbond_distance_HA
_geom_hbond_distance_DA
_geom_hbond_angle_DHA
_geom_hbond_site_symmetry_A
_geom_hbond_publ_flag
C12 H12 N1 1.0000 2.4500 2.891(3) 106.00 . yes
C20 H20 N1 1.0000 2.3900 2.893(3) 110.00 . yes
C22 H22A N2 0.9800 2.5200 2.979(3) 109.00 . yes
C28 H28 N2 1.0000 2.3900 2.861(3) 108.00 . yes

loop_
_geom_torsion_atom_site_label_1
_geom_torsion_atom_site_label_2
_geom_torsion_atom_site_label_3
_geom_torsion_atom_site_label_4
_geom_torsion
_geom_torsion_site_symmetry_1
_geom_torsion_site_symmetry_2
_geom_torsion_site_symmetry_3
_geom_torsion_site_symmetry_4
_geom_torsion_publ_flag
C1 P1 Si1 Si2 -140.78(8) . . . . no
C1 P1 Si1 N3 108.41(11) . . . . no
C1 P1 Si1 C2 -7.59(11) . . . . no
Si1 P1 C1 N1 166.36(17) . . . . no
Si1 P1 C1 N2 -14.3(2) . . . . no
P1 Si1 Si2 Si3 38.45(4) . . . . no
P1 Si1 Si2 Si4 -72.17(4) . . . . no
P1 Si1 Si2 Si5 169.58(3) . . . . no
N3 Si1 Si2 Si3 151.33(8) . . . . no
N3 Si1 Si2 Si4 40.71(8) . . . . no
N3 Si1 Si2 Si5 -77.54(8) . . . . no
C2 Si1 Si2 Si3 -87.90(9) . . . . no
C2 Si1 Si2 Si4 161.48(9) . . . . no
C2 Si1 Si2 Si5 43.23(10) . . . . no
P1 Si1 C2 C3 44.90(16) . . . . no
P1 Si1 C2 C7 158.78(13) . . . . no
P1 Si1 C2 C21 -81.39(16) . . . . no
Si2 Si1 C2 C3 170.49(11) . . . . no
Si2 Si1 C2 C7 -75.63(16) . . . . no
Si2 Si1 C2 C21 44.20(19) . . . . no
N3 Si1 C2 C3 -70.61(17) . . . . no
N3 Si1 C2 C7 43.27(18) . . . . no
N3 Si1 C2 C21 163.11(16) . . . . no
Si1 Si2 Si3 C50 177.59(9) . . . . no
Si1 Si2 Si3 C51 -64.05(9) . . . . no
Si1 Si2 Si3 C52 57.20(11) . . . . no
Si4 Si2 Si3 C50 -74.47(9) . . . . no
Si4 Si2 Si3 C51 43.89(9) . . . . no
Si4 Si2 Si3 C52 165.13(11) . . . . no
Si5 Si2 Si3 C50 44.12(9) . . . . no
Si5 Si2 Si3 C51 162.49(9) . . . . no
Si5 Si2 Si3 C52 -76.28(11) . . . . no
Si1 Si2 Si4 C31 159.91(9) . . . . no
Si1 Si2 Si4 C32 -77.49(9) . . . . no
Si1 Si2 Si4 C33 43.18(9) . . . . no
Si3 Si2 Si4 C31 41.18(9) . . . . no
Si3 Si2 Si4 C32 163.78(9) . . . . no
Si3 Si2 Si4 C33 -75.55(9) . . . . no
Si5 Si2 Si4 C31 -77.82(9) . . . . no
Si5 Si2 Si4 C32 44.78(9) . . . . no
Si5 Si2 Si4 C33 165.45(9) . . . . no
Si1 Si2 Si5 C26 -176.30(8) . . . . no
Si1 Si2 Si5 C34 -56.73(9) . . . . no
Si1 Si2 Si5 C43 64.32(8) . . . . no
Si3 Si2 Si5 C26 -43.37(8) . . . . no
Si3 Si2 Si5 C34 76.20(9) . . . . no
Si3 Si2 Si5 C43 -162.76(8) . . . . no
Si4 Si2 Si5 C26 71.47(8) . . . . no
Si4 Si2 Si5 C34 -168.97(8) . . . . no
Si4 Si2 Si5 C43 -47.93(8) . . . . no
Si2 Si5 C26 C27 -54.5(2) . . . . no
Si2 Si5 C26 C41 130.18(18) . . . . no
C34 Si5 C26 C27 -175.4(2) . . . . no
C34 Si5 C26 C41 9.3(2) . . . . no
C43 Si5 C26 C27 67.0(2) . . . . no
C43 Si5 C26 C41 -108.3(2) . . . . no
Si2 Si5 C34 C35 117.8(2) . . . . no
Si2 Si5 C34 C40 -59.5(2) . . . . no
C26 Si5 C34 C35 -119.0(2) . . . . no
C26 Si5 C34 C40 63.7(2) . . . . no
C43 Si5 C34 C35 -3.6(2) . . . . no
C43 Si5 C34 C40 179.11(18) . . . . no
Si2 Si5 C43 C44 -54.4(2) . . . . no
Si2 Si5 C43 C49 124.27(18) . . . . no
C26 Si5 C43 C44 -177.74(19) . . . . no
C26 Si5 C43 C49 1.0(2) . . . . no
C34 Si5 C43 C44 66.4(2) . . . . no
C34 Si5 C43 C49 -114.9(2) . . . . no
C17 N1 C1 P1 179.37(16) . . . . no
C17 N1 C1 N2 -0.2(2) . . . . no
C24 N1 C1 P1 8.0(3) . . . . no
C24 N1 C1 N2 -171.49(19) . . . . no
C1 N1 C17 C18 0.8(3) . . . . no
C24 N1 C17 C18 171.8(2) . . . . no
C1 N1 C24 C13 -96.0(3) . . . . no
C1 N1 C24 C25 83.2(3) . . . . no
C17 N1 C24 C13 94.1(3) . . . . no
C17 N1 C24 C25 -86.7(3) . . . . no
C3 N2 C1 P1 -5.6(3) . . . . no
C3 N2 C1 N1 173.85(19) . . . . no
C18 N2 C1 P1 179.97(18) . . . . no
C18 N2 C1 N1 -0.6(2) . . . . no
C1 N2 C3 C2 62.2(3) . . . . no
C1 N2 C3 C4 -109.5(2) . . . . no
C18 N2 C3 C2 -124.2(2) . . . . no
C18 N2 C3 C4 64.1(3) . . . . no
C1 N2 C18 C17 1.1(3) . . . . no
C3 N2 C18 C17 -173.2(2) . . . . no
Si1 C2 C3 N2 -74.93(19) . . . . no
Si1 C2 C3 C4 96.0(2) . . . . no
C7 C2 C3 N2 173.38(18) . . . . no
C7 C2 C3 C4 -15.7(3) . . . . no
C21 C2 C3 N2 51.8(3) . . . . no
C21 C2 C3 C4 -137.3(2) . . . . no
Si1 C2 C7 C6 -98.5(3) . . . . no
C3 C2 C7 C6 9.7(3) . . . . no
C21 C2 C7 C6 136.1(3) . . . . no
Si1 C2 C21 C22 54.6(2) . . . . no
Si1 C2 C21 C23 -178.72(16) . . . . no
C3 C2 C21 C22 -63.9(3) . . . . no
C3 C2 C21 C23 62.8(3) . . . . no
C7 C2 C21 C22 173.7(2) . . . . no
C7 C2 C21 C23 -59.6(2) . . . . no
N2 C3 C4 C5 -178.1(2) . . . . no
N2 C3 C4 C28 7.5(3) . . . . no
C2 C3 C4 C5 11.3(4) . . . . no
C2 C3 C4 C28 -163.2(2) . . . . no
C3 C4 C5 C6 0.4(3) . . . . no
C28 C4 C5 C6 175.2(2) . . . . no
C3 C4 C28 C29 -136.6(3) . . . . no
C3 C4 C28 C30 99.0(3) . . . . no
C5 C4 C28 C29 48.7(3) . . . . no
C5 C4 C28 C30 -75.6(3) . . . . no
C4 C5 C6 C7 -6.0(4) . . . . no
C5 C6 C7 C2 0.2(4) . . . . no
C27 C8 C9 C10 -178.7(2) . . . . no
C27 C8 C9 C42 0.9(4) . . . . no
C9 C8 C27 C26 0.8(4) . . . . no
C8 C9 C42 C41 -2.0(4) . . . . no
C10 C9 C42 C41 177.7(2) . . . . no
C11 C12 C13 C14 83.7(3) . . . . no
C11 C12 C13 C24 -94.8(3) . . . . no
C54 C12 C13 C14 -39.3(3) . . . . no
C54 C12 C13 C24 142.2(2) . . . . no
C12 C13 C14 C15 180.0(2) . . . . no
C24 C13 C14 C15 -1.5(4) . . . . no
C12 C13 C24 N1 -1.6(3) . . . . no
C12 C13 C24 C25 179.3(2) . . . . no
C14 C13 C24 N1 179.9(2) . . . . no
C14 C13 C24 C25 0.8(3) . . . . no
C13 C14 C15 C16 1.6(4) . . . . no
C14 C15 C16 C25 -0.9(4) . . . . no
C15 C16 C25 C20 178.6(2) . . . . no
C15 C16 C25 C24 0.2(4) . . . . no
N1 C17 C18 N2 -1.1(3) . . . . no
C19 C20 C25 C16 58.3(3) . . . . no
C19 C20 C25 C24 -123.4(2) . . . . no
C53 C20 C25 C16 -65.8(3) . . . . no
C53 C20 C25 C24 112.5(3) . . . . no
N1 C24 C25 C16 -179.3(2) . . . . no
N1 C24 C25 C20 2.4(3) . . . . no
C13 C24 C25 C16 -0.1(3) . . . . no
C13 C24 C25 C20 -178.5(2) . . . . no
Si5 C26 C27 C8 -177.1(2) . . . . no
C41 C26 C27 C8 -1.5(4) . . . . no
Si5 C26 C41 C42 176.02(19) . . . . no
C27 C26 C41 C42 0.5(4) . . . . no
Si5 C34 C35 C36 -175.6(2) . . . . no
C40 C34 C35 C36 1.9(4) . . . . no
Si5 C34 C40 C39 176.73(19) . . . . no
C35 C34 C40 C39 -0.8(4) . . . . no
C34 C35 C36 C37 -1.1(4) . . . . no
C35 C36 C37 C38 179.6(3) . . . . no
C35 C36 C37 C39 -0.9(4) . . . . no
C36 C37 C39 C40 2.0(4) . . . . no
C38 C37 C39 C40 -178.5(3) . . . . no
C37 C39 C40 C34 -1.2(4) . . . . no
C26 C41 C42 C9 1.3(4) . . . . no
Si5 C43 C44 C45 177.83(18) . . . . no
C49 C43 C44 C45 -0.9(3) . . . . no
Si5 C43 C49 C48 -177.5(2) . . . . no
C44 C43 C49 C48 1.3(4) . . . . no
C43 C44 C45 C46 -0.1(4) . . . . no
C44 C45 C46 C47 -179.9(2) . . . . no
C44 C45 C46 C48 0.8(4) . . . . no
C45 C46 C48 C49 -0.5(4) . . . . no
C47 C46 C48 C49 -179.7(2) . . . . no
C46 C48 C49 C43 -0.6(4) . . . . no
C55 C56 C57 C58 -175.9(3) . . . . no
C56 C57 C58 C59 177.3(4) . . . . no
